data_1506629
loop_
_publ_author_name
'Shi, Min'
'Liu, Le-Ping'
'Tang, Jie'

_publ_section_title
;
 Enynylation of 2-iodo-4-(phenylchalcogenyl)-1-butenes via intramolecular
 chelation: approach to the synthesis of conjugated dienynes or trienynes.
;
_journal_issue 14
_journal_name_full 'Organic letters'
_journal_page_first 3085
_journal_page_last 3088
_journal_paper_doi 10.1021/ol051101a
_journal_volume 7
_journal_year 2005
_chemical_formula_sum 'C38 H28 Cl2 Se'
_chemical_formula_weight 634.46
_chemical_name_systematic
; 
 ? 
;
_space_group_IT_number 14
_symmetry_cell_setting monoclinic
_symmetry_space_group_name_Hall '-P 2ybc'
_symmetry_space_group_name_H-M 'P 1 21/c 1'
_atom_sites_solution_hydrogens geom
_atom_sites_solution_primary direct
_atom_sites_solution_secondary difmap
_audit_creation_method SHELXL-97
_cell_angle_alpha 90.00
_cell_angle_beta 92.491(8)
_cell_angle_gamma 90.00
_cell_formula_units_Z 8
_cell_length_a 9.322(3)
_cell_length_b 28.033(10)
_cell_length_c 25.438(9)
_cell_measurement_reflns_used 2295
_cell_measurement_temperature 293(2)
_cell_measurement_theta_max 37.344
_cell_measurement_theta_min 4.644
_cell_volume 6641(4)
_computing_cell_refinement 'Bruker SMART'
_computing_data_collection 'Bruker SMART'
_computing_data_reduction 'Bruker SHELXTL'
_computing_molecular_graphics 'Bruker SHELXTL'
_computing_publication_material 'Bruker SHELXTL'
_computing_structure_refinement 'SHELXL-97 (Sheldrick, 1997)'
_computing_structure_solution 'SHELXS-97 (Sheldrick, 1990)'
_diffrn_ambient_temperature 293(2)
_diffrn_measured_fraction_theta_full 0.998
_diffrn_measured_fraction_theta_max 0.998
_diffrn_measurement_device_type 'CCD area detector'
_diffrn_measurement_method 'phi and omega scans'
_diffrn_radiation_monochromator graphite
_diffrn_radiation_source 'fine-focus sealed tube'
_diffrn_radiation_type MoK\a
_diffrn_radiation_wavelength 0.71073
_diffrn_reflns_av_R_equivalents 0.1841
_diffrn_reflns_av_sigmaI/netI 0.2455
_diffrn_reflns_limit_h_max 11
_diffrn_reflns_limit_h_min -11
_diffrn_reflns_limit_k_max 33
_diffrn_reflns_limit_k_min -33
_diffrn_reflns_limit_l_max 22
_diffrn_reflns_limit_l_min -30
_diffrn_reflns_number 33007
_diffrn_reflns_theta_full 25.00
_diffrn_reflns_theta_max 25.00
_diffrn_reflns_theta_min 1.45
_exptl_absorpt_coefficient_mu 1.315
_exptl_absorpt_correction_T_max 1.00000
_exptl_absorpt_correction_T_min 0.57479
_exptl_absorpt_correction_type empirical
_exptl_crystal_colour colorless
_exptl_crystal_density_diffrn 1.269
_exptl_crystal_density_method 'not measured'
_exptl_crystal_F_000 2592
_exptl_crystal_size_max 0.505
_exptl_crystal_size_mid 0.278
_exptl_crystal_size_min 0.093
_refine_diff_density_max 0.786
_refine_diff_density_min -0.430
_refine_diff_density_rms 0.087
_refine_ls_extinction_coef 0.0017(3)
_refine_ls_extinction_expression Fc^*^=kFc[1+0.001xFc^2^\l^3^/sin(2\q)]^-1/4^
_refine_ls_extinction_method SHELXL
_refine_ls_goodness_of_fit_ref 0.808
_refine_ls_hydrogen_treatment mixed
_refine_ls_matrix_type full
_refine_ls_number_parameters 705
_refine_ls_number_reflns 11646
_refine_ls_number_restraints 0
_refine_ls_restrained_S_all 0.808
_refine_ls_R_factor_all 0.2273
_refine_ls_R_factor_gt 0.0850
_refine_ls_shift/su_max 0.091
_refine_ls_shift/su_mean 0.012
_refine_ls_structure_factor_coef Fsqd
_refine_ls_weighting_details 'calc w=1/[\s^2^(Fo^2^)+(0.0961P)^2^+0.0000P] where P=(Fo^2^+2Fc^2^)/3'
_refine_ls_weighting_scheme calc
_refine_ls_wR_factor_gt 0.2072
_refine_ls_wR_factor_ref 0.2479
_reflns_number_gt 3459
_reflns_number_total 11646
_reflns_threshold_expression >2sigma(I)
_cod_data_source_file ol051101asi20050512_012133.cif
_cod_data_source_block cd24319
_cod_depositor_comments
;
The following automatic conversions were performed:

'_symmetry_cell_setting' value 'Monoclinic' changed to 'monoclinic'
according to /home/saulius/struct/CIF-dictionaries/cif_core.dic
dictionary named 'cif_core.dic' version 2.4.1 from 2010-06-29.

Automatic conversion script
Id: cif_fix_values 1715 2011-07-08 13:25:40Z adriana 
;
_cod_original_cell_volume 6642(4)
_cod_original_sg_symbol_H-M P2(1)/c
_cod_database_code 1506629

loop_
_symmetry_equiv_pos_as_xyz
'x, y, z'
'-x, y+1/2, -z+1/2'
'-x, -y, -z'
'x, -y-1/2, z-1/2'

loop_
_atom_site_label
_atom_site_type_symbol
_atom_site_fract_x
_atom_site_fract_y
_atom_site_fract_z
_atom_site_U_iso_or_equiv
_atom_site_adp_type
_atom_site_occupancy
_atom_site_symmetry_multiplicity
_atom_site_calc_flag
_atom_site_refinement_flags
Se1 Se 0.46892(14) 0.52657(3) 0.38381(4) 0.1111(5) Uani 1 1 d .
Se2 Se 0.98526(16) 0.58883(4) 0.38765(4) 0.1278(6) Uani 1 1 d .
Cl1 Cl 0.0840(3) 0.35655(8) 0.01674(9) 0.1029(9) Uani 1 1 d .
Cl2 Cl 0.6485(3) 0.27443(8) 0.35943(10) 0.0966(8) Uani 1 1 d .
Cl3 Cl 0.6202(3) 0.75397(9) 0.01724(10) 0.1210(11) Uani 1 1 d .
Cl4 Cl 1.1825(3) 0.84588(9) 0.36132(11) 0.1092(10) Uani 1 1 d .
C1 C 0.4267(8) 0.4329(2) 0.2098(3) 0.0499(19) Uani 1 1 d .
C2 C 0.4527(8) 0.4807(2) 0.2194(3) 0.054(2) Uani 1 1 d .
C3 C 0.5148(8) 0.4981(2) 0.2737(3) 0.062(2) Uani 1 1 d .
H3A H 0.5812 0.4745 0.2883 0.074 Uiso 1 1 calc R
H3B H 0.5675 0.5276 0.2692 0.074 Uiso 1 1 calc R
C4 C 0.3937(10) 0.5065(3) 0.3121(3) 0.084(3) Uani 1 1 d .
H4A H 0.3386 0.4774 0.3152 0.101 Uiso 1 1 calc R
H4B H 0.3295 0.5310 0.2979 0.101 Uiso 1 1 calc R
C5 C 0.4197(7) 0.5166(2) 0.1776(3) 0.053(2) Uani 1 1 d .
H5 H 0.3946 0.5031 0.1451 0.063 Uiso 1 1 calc R
C6 C 0.4187(7) 0.5659(3) 0.1771(3) 0.0485(19) Uani 1 1 d .
C7 C 0.4439(8) 0.5979(3) 0.2234(3) 0.054(2) Uani 1 1 d .
C8 C 0.4654(9) 0.6272(3) 0.2574(3) 0.062(2) Uani 1 1 d .
C9 C 0.3410(8) 0.4151(2) 0.1616(3) 0.0490(19) Uani 1 1 d .
C10 C 0.2077(9) 0.4335(3) 0.1467(3) 0.064(2) Uani 1 1 d .
H10 H 0.1702 0.4582 0.1663 0.076 Uiso 1 1 calc R
C11 C 0.1262(9) 0.4161(3) 0.1024(3) 0.060(2) Uani 1 1 d .
H11 H 0.0365 0.4289 0.0933 0.072 Uiso 1 1 calc R
C12 C 0.1832(10) 0.3791(3) 0.0725(3) 0.061(2) Uani 1 1 d .
C13 C 0.3150(10) 0.3600(3) 0.0863(3) 0.066(2) Uani 1 1 d .
H13 H 0.3516 0.3356 0.0660 0.080 Uiso 1 1 calc R
C14 C 0.3965(9) 0.3768(2) 0.1310(3) 0.064(2) Uani 1 1 d .
H14 H 0.4848 0.3631 0.1404 0.077 Uiso 1 1 calc R
C15 C 0.4837(9) 0.3936(2) 0.2468(3) 0.050(2) Uani 1 1 d .
C16 C 0.3889(8) 0.3603(3) 0.2690(3) 0.061(2) Uani 1 1 d .
H16 H 0.2909 0.3626 0.2610 0.073 Uiso 1 1 calc R
C17 C 0.4414(10) 0.3234(3) 0.3032(3) 0.065(2) Uani 1 1 d .
H17 H 0.3782 0.3014 0.3168 0.077 Uiso 1 1 calc R
C18 C 0.5853(10) 0.3206(3) 0.3161(3) 0.061(2) Uani 1 1 d .
C19 C 0.6822(10) 0.3515(3) 0.2947(3) 0.071(2) Uani 1 1 d .
H19 H 0.7802 0.3485 0.3026 0.086 Uiso 1 1 calc R
C20 C 0.6296(9) 0.3876(3) 0.2607(3) 0.066(2) Uani 1 1 d .
H20 H 0.6951 0.4086 0.2467 0.079 Uiso 1 1 calc R
C21 C 0.3906(8) 0.5927(2) 0.1256(3) 0.052(2) Uani 1 1 d .
C22 C 0.2903(9) 0.6293(3) 0.1217(3) 0.070(2) Uani 1 1 d .
H22 H 0.2418 0.6384 0.1513 0.084 Uiso 1 1 calc R
C23 C 0.2610(10) 0.6532(3) 0.0729(4) 0.085(3) Uani 1 1 d .
H23 H 0.1894 0.6763 0.0700 0.102 Uiso 1 1 calc R
C24 C 0.3408(12) 0.6416(3) 0.0296(4) 0.088(3) Uani 1 1 d .
H24 H 0.3245 0.6577 -0.0021 0.106 Uiso 1 1 calc R
C25 C 0.4442(10) 0.6062(3) 0.0334(3) 0.073(3) Uani 1 1 d .
H25 H 0.4967 0.5986 0.0043 0.087 Uiso 1 1 calc R
C26 C 0.4707(9) 0.5816(2) 0.0814(3) 0.069(2) Uani 1 1 d .
H26 H 0.5409 0.5580 0.0838 0.083 Uiso 1 1 calc R
C27 C 0.5045(9) 0.6619(3) 0.2979(3) 0.071(3) Uani 1 1 d .
C28 C 0.4583(14) 0.6528(5) 0.3484(6) 0.139(5) Uiso 1 1 d .
H28 H 0.4088 0.6249 0.3556 0.131 Uiso 1 1 calc R
C29 C 0.4890(15) 0.6880(6) 0.3900(6) 0.137(6) Uiso 1 1 d .
H29 H 0.4584 0.6828 0.4239 0.136 Uiso 1 1 calc R
C30 C 0.5663(13) 0.7301(4) 0.3779(5) 0.127(4) Uiso 1 1 d .
H30 H 0.5946 0.7511 0.4047 0.133 Uiso 1 1 calc R
C31 C 0.5986(9) 0.7398(3) 0.3283(4) 0.108(4) Uani 1 1 d .
H31 H 0.6460 0.7679 0.3204 0.130 Uiso 1 1 calc R
C32 C 0.5599(10) 0.7067(3) 0.2873(3) 0.088(3) Uani 1 1 d .
H32 H 0.5722 0.7154 0.2525 0.106 Uiso 1 1 calc R
C33 C 0.4142(11) 0.4721(3) 0.4241(3) 0.086(3) Uani 1 1 d .
C34 C 0.4585(12) 0.4258(4) 0.4130(4) 0.125(4) Uani 1 1 d .
H34 H 0.5156 0.4207 0.3844 0.130 Uiso 1 1 calc R
C35 C 0.4193(17) 0.3866(4) 0.4437(6) 0.138(5) Uani 1 1 d .
H35 H 0.4470 0.3558 0.4349 0.130 Uiso 1 1 calc R
C36 C 0.340(2) 0.3945(6) 0.4866(5) 0.133(7) Uani 1 1 d .
H36 H 0.3191 0.3688 0.5082 0.138 Uiso 1 1 calc R
C37 C 0.2883(16) 0.4393(6) 0.4995(5) 0.138(6) Uani 1 1 d .
H37 H 0.2336 0.4437 0.5288 0.139 Uiso 1 1 calc R
C38 C 0.3225(13) 0.4791(4) 0.4656(4) 0.127(4) Uani 1 1 d .
H38 H 0.2838 0.5091 0.4715 0.132 Uiso 1 1 calc R
C39 C 0.9587(8) 0.6867(3) 0.2147(3) 0.052(2) Uani 1 1 d .
C40 C 0.9761(8) 0.6375(2) 0.2262(3) 0.057(2) Uani 1 1 d .
C41 C 1.0354(9) 0.6206(3) 0.2804(3) 0.074(3) Uani 1 1 d .
H41A H 1.0850 0.5905 0.2766 0.089 Uiso 1 1 calc R
H41B H 1.1042 0.6438 0.2946 0.089 Uiso 1 1 calc R
C42 C 0.9149(10) 0.6144(3) 0.3187(3) 0.092(3) Uani 1 1 d .
H42A H 0.8431 0.5929 0.3034 0.110 Uiso 1 1 calc R
H42B H 0.8693 0.6450 0.3241 0.110 Uiso 1 1 calc R
C43 C 0.9336(8) 0.6023(2) 0.1852(3) 0.059(2) Uani 1 1 d .
H43 H 0.9127 0.6157 0.1523 0.071 Uiso 1 1 calc R
C44 C 0.9187(8) 0.5532(2) 0.1863(3) 0.053(2) Uani 1 1 d .
C45 C 0.9327(9) 0.5232(3) 0.2328(3) 0.066(2) Uani 1 1 d .
C46 C 0.9435(9) 0.4941(3) 0.2688(3) 0.067(2) Uani 1 1 d .
C47 C 0.8749(9) 0.7032(3) 0.1663(3) 0.056(2) Uani 1 1 d .
C48 C 0.9311(9) 0.7392(3) 0.1331(3) 0.074(3) Uani 1 1 d .
H48 H 1.0195 0.7530 0.1420 0.089 Uiso 1 1 calc R
C49 C 0.8533(12) 0.7541(3) 0.0868(3) 0.084(3) Uani 1 1 d .
H49 H 0.8933 0.7761 0.0644 0.101 Uiso 1 1 calc R
C50 C 0.7156(12) 0.7355(3) 0.0748(3) 0.075(3) Uani 1 1 d .
C51 C 0.6568(9) 0.7011(3) 0.1074(3) 0.069(2) Uani 1 1 d .
H51 H 0.5662 0.6884 0.0995 0.082 Uiso 1 1 calc R
C52 C 0.7369(9) 0.6860(2) 0.1525(3) 0.061(2) Uani 1 1 d .
H52 H 0.6965 0.6634 0.1742 0.073 Uiso 1 1 calc R
C53 C 1.0154(9) 0.7260(2) 0.2507(3) 0.055(2) Uani 1 1 d .
C54 C 1.1616(10) 0.7293(3) 0.2665(3) 0.077(3) Uani 1 1 d .
H54 H 1.2251 0.7067 0.2545 0.092 Uiso 1 1 calc R
C55 C 1.2146(9) 0.7656(3) 0.2997(4) 0.092(3) Uani 1 1 d .
H55 H 1.3121 0.7672 0.3090 0.110 Uiso 1 1 calc R
C56 C 1.1187(10) 0.7996(3) 0.3190(3) 0.076(3) Uani 1 1 d .
C57 C 0.9761(10) 0.7988(3) 0.3025(3) 0.077(3) Uani 1 1 d .
H57 H 0.9137 0.8220 0.3141 0.093 Uiso 1 1 calc R
C58 C 0.9247(9) 0.7621(3) 0.2677(3) 0.070(2) Uani 1 1 d .
H58 H 0.8287 0.7622 0.2561 0.084 Uiso 1 1 calc R
C59 C 0.8728(8) 0.5271(3) 0.1361(3) 0.054(2) Uani 1 1 d .
C60 C 0.9128(9) 0.5438(3) 0.0861(3) 0.074(3) Uani 1 1 d .
H60 H 0.9748 0.5697 0.0844 0.089 Uiso 1 1 calc R
C61 C 0.8612(10) 0.5223(3) 0.0395(3) 0.078(3) Uani 1 1 d .
H61 H 0.8885 0.5340 0.0072 0.094 Uiso 1 1 calc R
C62 C 0.7668(10) 0.4825(3) 0.0413(4) 0.088(3) Uani 1 1 d .
H62 H 0.7322 0.4681 0.0103 0.105 Uiso 1 1 calc R
C63 C 0.7269(9) 0.4653(3) 0.0898(4) 0.072(2) Uani 1 1 d .
H63 H 0.6654 0.4393 0.0913 0.086 Uiso 1 1 calc R
C64 C 0.7785(9) 0.4870(3) 0.1363(3) 0.063(2) Uani 1 1 d .
H64 H 0.7507 0.4748 0.1683 0.076 Uiso 1 1 calc R
C65 C 0.9573(10) 0.4597(3) 0.3124(3) 0.068(2) Uani 1 1 d .
C66 C 1.0424(10) 0.4206(4) 0.3080(5) 0.111(4) Uani 1 1 d .
H66 H 1.0893 0.4153 0.2770 0.134 Uiso 1 1 calc R
C67 C 1.0601(12) 0.3881(5) 0.3503(6) 0.132(6) Uani 1 1 d .
H67 H 1.1222 0.3623 0.3478 0.132 Uiso 1 1 calc R
C68 C 0.9863(16) 0.3945(5) 0.3947(5) 0.137(5) Uani 1 1 d .
H68 H 0.9959 0.3725 0.4220 0.134 Uiso 1 1 calc R
C69 C 0.8988(14) 0.4326(4) 0.3994(4) 0.123(4) Uani 1 1 d .
H69 H 0.8503 0.4368 0.4302 0.137 Uiso 1 1 calc R
C70 C 0.8803(12) 0.4660(3) 0.3583(4) 0.111(4) Uani 1 1 d .
H70 H 0.8184 0.4918 0.3615 0.133 Uiso 1 1 calc R
C71 C 1.0544(12) 0.6454(3) 0.4238(3) 0.102(3) Uani 1 1 d .
C72 C 1.1604(13) 0.6379(5) 0.4639(5) 0.149(5) Uiso 1 1 d .
H72 H 1.2021 0.6082 0.4705 0.139 Uiso 1 1 calc R
C73 C 1.1999(16) 0.6802(7) 0.4944(6) 0.132(6) Uiso 1 1 d .
H73 H 1.2576 0.6768 0.5249 0.131 Uiso 1 1 calc R
C74 C 1.1561(17) 0.7232(4) 0.4800(6) 0.134(6) Uani 1 1 d .
H74 H 1.1996 0.7493 0.4967 0.137 Uiso 1 1 calc R
C75 C 1.0579(17) 0.7314(6) 0.4446(6) 0.137(7) Uiso 1 1 d .
H75 H 1.0227 0.7620 0.4380 0.133 Uiso 1 1 calc R
C76 C 1.0038(14) 0.6897(5) 0.4149(5) 0.132(5) Uiso 1 1 d .
H76 H 0.9317 0.6942 0.3890 0.132 Uiso 1 1 calc R

loop_
_atom_site_aniso_label
_atom_site_aniso_U_11
_atom_site_aniso_U_22
_atom_site_aniso_U_33
_atom_site_aniso_U_23
_atom_site_aniso_U_13
_atom_site_aniso_U_12
Se1 0.2074(14) 0.0728(7) 0.0528(6) -0.0046(5) 0.0015(7) -0.0276(7)
Se2 0.2419(16) 0.0765(7) 0.0627(7) 0.0026(6) -0.0201(8) -0.0320(8)
Cl1 0.158(3) 0.0736(16) 0.0730(16) -0.0006(13) -0.0402(16) -0.0265(15)
Cl2 0.106(2) 0.0835(16) 0.0993(19) 0.0431(14) -0.0071(15) 0.0152(14)
Cl3 0.197(3) 0.0838(17) 0.0777(18) -0.0008(14) -0.0457(18) 0.0300(18)
Cl4 0.095(2) 0.0985(18) 0.133(2) -0.0621(17) -0.0032(16) -0.0237(15)
C1 0.059(6) 0.044(5) 0.047(5) -0.001(4) 0.000(4) -0.003(4)
C2 0.069(6) 0.043(5) 0.049(5) -0.001(4) -0.008(4) -0.002(4)
C3 0.076(6) 0.045(5) 0.064(5) 0.002(4) -0.006(5) 0.004(4)
C4 0.108(8) 0.083(6) 0.059(6) 0.010(5) -0.009(5) -0.022(6)
C5 0.069(6) 0.043(5) 0.046(5) -0.006(4) -0.001(4) -0.004(4)
C6 0.046(5) 0.048(5) 0.051(5) -0.002(4) 0.003(4) -0.006(4)
C7 0.054(6) 0.064(5) 0.045(5) 0.000(4) 0.009(4) 0.003(4)
C8 0.073(6) 0.041(5) 0.072(6) -0.005(4) 0.006(5) -0.001(4)
C9 0.048(5) 0.049(5) 0.050(5) 0.004(4) 0.001(4) 0.005(4)
C10 0.082(7) 0.044(5) 0.063(6) 0.003(4) -0.017(5) 0.007(5)
C11 0.060(6) 0.055(5) 0.065(6) 0.009(4) -0.007(5) -0.005(4)
C12 0.072(7) 0.058(5) 0.051(5) 0.013(4) -0.014(5) -0.019(5)
C13 0.102(8) 0.045(5) 0.052(5) 0.002(4) 0.003(5) -0.016(5)
C14 0.078(7) 0.045(5) 0.071(6) 0.003(4) 0.002(5) 0.013(4)
C15 0.053(6) 0.045(5) 0.053(5) -0.001(4) 0.001(4) 0.001(4)
C16 0.053(6) 0.065(5) 0.065(5) 0.010(4) 0.006(4) 0.003(5)
C17 0.074(7) 0.055(5) 0.065(6) 0.020(4) 0.010(5) -0.002(5)
C18 0.064(7) 0.053(5) 0.063(6) 0.014(4) -0.014(5) 0.007(5)
C19 0.072(7) 0.061(5) 0.080(6) 0.014(5) -0.005(5) 0.016(5)
C20 0.060(7) 0.055(5) 0.082(6) 0.013(5) 0.000(5) -0.003(5)
C21 0.065(6) 0.037(4) 0.052(5) 0.002(4) -0.009(4) -0.002(4)
C22 0.077(7) 0.066(6) 0.067(6) 0.013(5) -0.004(5) -0.001(5)
C23 0.097(8) 0.059(6) 0.097(8) 0.015(6) -0.030(7) 0.003(5)
C24 0.137(10) 0.046(6) 0.078(7) 0.021(5) -0.034(7) -0.007(6)
C25 0.105(8) 0.061(6) 0.053(6) 0.000(5) 0.009(5) -0.019(6)
C26 0.113(8) 0.041(5) 0.051(5) 0.006(4) -0.004(5) 0.000(5)
C27 0.111(8) 0.055(5) 0.049(5) -0.010(4) 0.019(5) -0.007(5)
C31 0.092(8) 0.086(7) 0.151(10) -0.073(7) 0.069(7) -0.039(6)
C32 0.118(8) 0.066(6) 0.083(7) -0.028(5) 0.039(6) -0.027(6)
C33 0.140(9) 0.062(6) 0.057(6) 0.015(5) -0.006(6) -0.005(6)
C34 0.174(12) 0.090(8) 0.114(9) 0.043(7) 0.035(8) 0.008(8)
C35 0.244(17) 0.090(9) 0.137(13) 0.034(10) -0.020(12) 0.007(10)
C36 0.30(2) 0.148(14) 0.066(9) 0.043(10) -0.016(11) -0.050(15)
C37 0.218(16) 0.173(14) 0.086(10) -0.014(11) 0.038(9) -0.058(13)
C38 0.185(12) 0.131(10) 0.065(7) -0.012(7) 0.032(8) -0.016(9)
C39 0.055(5) 0.055(5) 0.047(5) -0.009(4) -0.001(4) -0.001(4)
C40 0.075(6) 0.044(5) 0.053(5) 0.003(4) -0.005(4) 0.006(4)
C41 0.094(7) 0.051(5) 0.074(6) -0.010(4) -0.025(6) 0.008(5)
C42 0.103(8) 0.107(7) 0.064(6) -0.017(5) -0.007(6) 0.004(6)
C43 0.081(6) 0.036(4) 0.059(5) 0.001(4) -0.003(4) 0.007(4)
C44 0.064(6) 0.041(5) 0.053(5) -0.002(4) -0.001(4) 0.004(4)
C45 0.087(7) 0.053(5) 0.057(5) -0.005(5) -0.004(5) 0.012(5)
C46 0.080(7) 0.063(6) 0.058(6) -0.001(5) -0.007(5) 0.003(5)
C47 0.065(6) 0.049(5) 0.054(5) -0.011(4) -0.001(5) 0.001(5)
C48 0.086(7) 0.058(6) 0.078(7) 0.002(5) -0.001(6) -0.016(5)
C49 0.142(10) 0.054(5) 0.056(6) 0.012(5) 0.011(6) -0.011(6)
C50 0.105(9) 0.057(6) 0.060(6) -0.018(5) -0.022(6) 0.017(6)
C51 0.090(7) 0.048(5) 0.067(6) -0.010(5) -0.007(5) -0.005(5)
C52 0.073(7) 0.046(5) 0.063(6) 0.000(4) -0.005(5) -0.009(5)
C53 0.057(6) 0.046(5) 0.062(5) -0.008(4) -0.012(4) 0.001(4)
C54 0.063(7) 0.056(5) 0.110(7) -0.033(5) -0.008(6) 0.005(5)
C55 0.048(6) 0.098(7) 0.128(9) -0.043(7) -0.013(6) 0.001(6)
C56 0.060(7) 0.075(6) 0.092(7) -0.030(5) -0.001(6) -0.024(5)
C57 0.079(8) 0.062(6) 0.091(7) -0.026(5) 0.003(6) 0.002(5)
C58 0.046(6) 0.081(6) 0.083(6) -0.020(5) -0.003(5) -0.007(5)
C59 0.061(6) 0.043(5) 0.059(5) -0.006(4) 0.002(4) 0.010(4)
C60 0.111(8) 0.044(5) 0.069(6) -0.001(5) 0.007(6) -0.009(5)
C61 0.118(8) 0.054(6) 0.063(6) 0.007(5) 0.015(5) -0.013(6)
C62 0.126(9) 0.051(6) 0.085(7) -0.016(5) -0.015(6) 0.018(6)
C63 0.079(7) 0.047(5) 0.089(7) -0.005(5) 0.001(6) -0.014(5)
C64 0.086(7) 0.048(5) 0.057(5) 0.005(4) 0.001(5) 0.006(5)
C65 0.077(7) 0.066(6) 0.060(6) 0.012(5) -0.017(5) -0.019(5)
C66 0.087(8) 0.092(8) 0.157(11) 0.052(8) 0.026(7) 0.019(7)
C67 0.086(9) 0.162(12) 0.212(15) 0.107(12) 0.057(9) 0.050(8)
C68 0.169(14) 0.095(9) 0.143(12) 0.075(9) -0.024(10) -0.022(9)
C69 0.218(14) 0.076(7) 0.074(8) 0.011(7) 0.000(8) -0.024(9)
C70 0.194(12) 0.077(7) 0.060(6) 0.018(6) -0.001(7) 0.008(7)
C71 0.196(11) 0.060(6) 0.049(6) 0.002(5) -0.018(6) -0.013(6)
C74 0.203(15) 0.085(9) 0.203(15) -0.043(10) 0.002(13) -0.037(10)

loop_
_atom_type_symbol
_atom_type_description
_atom_type_scat_dispersion_real
_atom_type_scat_dispersion_imag
_atom_type_scat_source
C C 0.0033 0.0016 'International Tables Vol C Tables 4.2.6.8 and 6.1.1.4'
H H 0.0000 0.0000 'International Tables Vol C Tables 4.2.6.8 and 6.1.1.4'
Cl Cl 0.1484 0.1585 'International Tables Vol C Tables 4.2.6.8 and 6.1.1.4'
Se Se -0.0929 2.2259 'International Tables Vol C Tables 4.2.6.8 and 6.1.1.4'

loop_
_geom_angle_atom_site_label_1
_geom_angle_atom_site_label_2
_geom_angle_atom_site_label_3
_geom_angle
C33 Se1 C4 99.9(4)
C71 Se2 C42 102.4(4)
C2 C1 C9 122.9(6)
C2 C1 C15 122.5(6)
C9 C1 C15 114.6(6)
C1 C2 C5 120.0(6)
C1 C2 C3 121.2(6)
C5 C2 C3 118.8(6)
C4 C3 C2 110.9(6)
C4 C3 H3A 109.5
C2 C3 H3A 109.5
C4 C3 H3B 109.5
C2 C3 H3B 109.5
H3A C3 H3B 108.1
C3 C4 Se1 112.4(6)
C3 C4 H4A 109.1
Se1 C4 H4A 109.1
C3 C4 H4B 109.1
Se1 C4 H4B 109.1
H4A C4 H4B 107.8
C6 C5 C2 133.1(7)
C6 C5 H5 113.4
C2 C5 H5 113.4
C5 C6 C7 126.5(7)
C5 C6 C21 120.1(6)
C7 C6 C21 113.4(6)
C8 C7 C6 174.0(8)
C7 C8 C27 175.1(9)
C10 C9 C14 118.0(7)
C10 C9 C1 122.3(7)
C14 C9 C1 119.6(7)
C9 C10 C11 122.3(7)
C9 C10 H10 118.9
C11 C10 H10 118.9
C12 C11 C10 118.8(7)
C12 C11 H11 120.6
C10 C11 H11 120.6
C13 C12 C11 120.4(7)
C13 C12 Cl1 119.6(7)
C11 C12 Cl1 119.9(7)
C12 C13 C14 121.1(8)
C12 C13 H13 119.5
C14 C13 H13 119.5
C13 C14 C9 119.3(7)
C13 C14 H14 120.3
C9 C14 H14 120.3
C20 C15 C16 115.8(7)
C20 C15 C1 123.3(7)
C16 C15 C1 120.9(7)
C15 C16 C17 121.2(7)
C15 C16 H16 119.4
C17 C16 H16 119.4
C18 C17 C16 119.7(7)
C18 C17 H17 120.2
C16 C17 H17 120.2
C17 C18 C19 121.3(7)
C17 C18 Cl2 118.9(7)
C19 C18 Cl2 119.7(7)
C18 C19 C20 118.5(8)
C18 C19 H19 120.7
C20 C19 H19 120.7
C19 C20 C15 123.5(8)
C19 C20 H20 118.3
C15 C20 H20 118.3
C22 C21 C26 119.0(7)
C22 C21 C6 121.1(7)
C26 C21 C6 120.0(7)
C21 C22 C23 120.8(8)
C21 C22 H22 119.6
C23 C22 H22 119.6
C24 C23 C22 119.3(9)
C24 C23 H23 120.4
C22 C23 H23 120.4
C25 C24 C23 120.4(8)
C25 C24 H24 119.8
C23 C24 H24 119.8
C24 C25 C26 120.4(8)
C24 C25 H25 119.8
C26 C25 H25 119.8
C21 C26 C25 120.1(8)
C21 C26 H26 120.0
C25 C26 H26 120.0
C32 C27 C28 118.4(9)
C32 C27 C8 123.5(7)
C28 C27 C8 117.0(9)
C27 C28 C29 119.0(13)
C27 C28 H28 120.5
C29 C28 H28 120.5
C30 C29 C28 119.1(15)
C30 C29 H29 120.5
C28 C29 H29 120.5
C31 C30 C29 120.6(13)
C31 C30 H30 119.7
C29 C30 H30 119.7
C30 C31 C32 119.7(10)
C30 C31 H31 120.1
C32 C31 H31 120.1
C27 C32 C31 122.0(8)
C27 C32 H32 119.0
C31 C32 H32 119.0
C34 C33 C38 118.7(9)
C34 C33 Se1 122.9(8)
C38 C33 Se1 118.4(8)
C33 C34 C35 121.8(11)
C33 C34 H34 119.1
C35 C34 H34 119.1
C36 C35 C34 118.8(13)
C36 C35 H35 120.6
C34 C35 H35 120.6
C35 C36 C37 122.6(14)
C35 C36 H36 118.7
C37 C36 H36 118.7
C36 C37 C38 118.0(13)
C36 C37 H37 121.0
C38 C37 H37 121.0
C33 C38 C37 119.7(11)
C33 C38 H38 120.2
C37 C38 H38 120.1
C40 C39 C47 121.3(6)
C40 C39 C53 123.3(7)
C47 C39 C53 115.3(6)
C39 C40 C43 118.6(6)
C39 C40 C41 121.2(6)
C43 C40 C41 120.1(6)
C42 C41 C40 111.2(7)
C42 C41 H41A 109.4
C40 C41 H41A 109.4
C42 C41 H41B 109.4
C40 C41 H41B 109.4
H41A C41 H41B 108.0
C41 C42 Se2 112.4(6)
C41 C42 H42A 109.1
Se2 C42 H42A 109.1
C41 C42 H42B 109.1
Se2 C42 H42B 109.1
H42A C42 H42B 107.9
C44 C43 C40 132.4(7)
C44 C43 H43 113.8
C40 C43 H43 113.8
C43 C44 C45 126.0(7)
C43 C44 C59 119.1(7)
C45 C44 C59 114.7(6)
C46 C45 C44 173.8(8)
C45 C46 C65 179.4(9)
C52 C47 C48 116.8(7)
C52 C47 C39 122.5(7)
C48 C47 C39 120.7(8)
C49 C48 C47 120.7(8)
C49 C48 H48 119.6
C47 C48 H48 119.7
C50 C49 C48 120.0(8)
C50 C49 H49 120.0
C48 C49 H49 120.0
C51 C50 C49 120.3(8)
C51 C50 Cl3 120.0(8)
C49 C50 Cl3 119.6(8)
C50 C51 C52 118.9(8)
C50 C51 H51 120.5
C52 C51 H51 120.5
C47 C52 C51 123.3(7)
C47 C52 H52 118.4
C51 C52 H52 118.4
C58 C53 C54 116.9(7)
C58 C53 C39 120.9(7)
C54 C53 C39 122.0(7)
C55 C54 C53 122.3(8)
C55 C54 H54 118.9
C53 C54 H54 118.9
C54 C55 C56 119.3(8)
C54 C55 H55 120.4
C56 C55 H55 120.4
C57 C56 C55 120.1(8)
C57 C56 Cl4 119.4(7)
C55 C56 Cl4 120.4(7)
C56 C57 C58 119.7(8)
C56 C57 H57 120.2
C58 C57 H57 120.2
C53 C58 C57 121.5(8)
C53 C58 H58 119.3
C57 C58 H58 119.3
C60 C59 C64 116.6(7)
C60 C59 C44 121.3(7)
C64 C59 C44 121.9(7)
C61 C60 C59 121.6(7)
C61 C60 H60 119.2
C59 C60 H60 119.2
C60 C61 C62 120.1(8)
C60 C61 H61 119.9
C62 C61 H61 119.9
C63 C62 C61 119.3(8)
C63 C62 H62 120.3
C61 C62 H62 120.3
C62 C63 C64 120.3(8)
C62 C63 H63 119.8
C64 C63 H63 119.8
C63 C64 C59 122.0(7)
C63 C64 H64 119.0
C59 C64 H64 119.0
C66 C65 C70 119.3(9)
C66 C65 C46 120.0(9)
C70 C65 C46 120.7(9)
C65 C66 C67 120.5(11)
C65 C66 H66 119.8
C67 C66 H66 119.8
C68 C67 C66 120.0(11)
C68 C67 H67 120.0
C66 C67 H67 120.0
C69 C68 C67 120.5(11)
C69 C68 H68 119.8
C67 C68 H68 119.8
C68 C69 C70 121.0(11)
C68 C69 H69 119.5
C70 C69 H69 119.5
C69 C70 C65 118.7(10)
C69 C70 H70 120.6
C65 C70 H70 120.6
C76 C71 C72 119.5(11)
C76 C71 Se2 124.9(9)
C72 C71 Se2 115.6(8)
C71 C72 C73 114.6(13)
C71 C72 H72 122.7
C73 C72 H72 122.7
C74 C73 C72 121.9(15)
C74 C73 H73 119.1
C72 C73 H73 119.0
C75 C74 C73 124.4(16)
C75 C74 H74 117.8
C73 C74 H74 117.8
C74 C75 C76 116.0(16)
C74 C75 H75 122.0
C76 C75 H75 122.0
C71 C76 C75 122.6(13)
C71 C76 H76 118.7
C75 C76 H76 118.7

loop_
_geom_bond_atom_site_label_1
_geom_bond_atom_site_label_2
_geom_bond_distance
Se1 C33 1.921(8)
Se1 C4 2.006(8)
Se2 C71 1.931(8)
Se2 C42 1.979(8)
Cl1 C12 1.776(8)
Cl2 C18 1.783(7)
Cl3 C50 1.758(8)
Cl4 C56 1.772(8)
C1 C2 1.381(9)
C1 C9 1.519(9)
C1 C15 1.530(9)
C2 C5 1.486(9)
C2 C3 1.553(9)
C3 C4 1.544(10)
C3 H3A 0.9700
C3 H3B 0.9700
C4 H4A 0.9700
C4 H4B 0.9700
C5 C6 1.382(9)
C5 H5 0.9300
C6 C7 1.491(10)
C6 C21 1.524(9)
C7 C8 1.203(9)
C8 C27 1.452(10)
C9 C10 1.384(9)
C9 C14 1.436(9)
C10 C11 1.418(9)
C10 H10 0.9300
C11 C12 1.403(10)
C11 H11 0.9300
C12 C13 1.372(10)
C13 C14 1.421(10)
C13 H13 0.9300
C14 H14 0.9300
C15 C20 1.400(9)
C15 C16 1.420(9)
C16 C17 1.424(9)
C16 H16 0.9300
C17 C18 1.370(9)
C17 H17 0.9300
C18 C19 1.381(10)
C19 C20 1.405(9)
C19 H19 0.9300
C20 H20 0.9300
C21 C22 1.389(9)
C21 C26 1.411(10)
C22 C23 1.427(10)
C22 H22 0.9300
C23 C24 1.395(12)
C23 H23 0.9300
C24 C25 1.384(11)
C24 H24 0.9300
C25 C26 1.414(10)
C25 H25 0.9300
C26 H26 0.9300
C27 C32 1.389(10)
C27 C28 1.396(14)
C28 C29 1.465(16)
C28 H28 0.9300
C29 C30 1.425(16)
C29 H29 0.9300
C30 C31 1.339(13)
C30 H30 0.9300
C31 C32 1.429(10)
C31 H31 0.9300
C32 H32 0.9300
C33 C34 1.395(12)
C33 C38 1.401(12)
C34 C35 1.407(14)
C34 H34 0.9300
C35 C36 1.365(17)
C35 H35 0.9300
C36 C37 1.389(17)
C36 H36 0.9300
C37 C38 1.453(15)
C37 H37 0.9300
C38 H38 0.9300
C39 C40 1.417(9)
C39 C47 1.502(10)
C39 C53 1.512(9)
C40 C43 1.478(9)
C40 C41 1.538(10)
C41 C42 1.529(11)
C41 H41A 0.9700
C41 H41B 0.9700
C42 H42A 0.9700
C42 H42B 0.9700
C43 C44 1.384(9)
C43 H43 0.9300
C44 C45 1.452(10)
C44 C59 1.516(9)
C45 C46 1.227(10)
C46 C65 1.472(11)
C47 C52 1.405(9)
C47 C48 1.430(10)
C48 C49 1.419(11)
C48 H48 0.9300
C49 C50 1.407(11)
C49 H49 0.9300
C50 C51 1.399(11)
C51 C52 1.406(10)
C51 H51 0.9300
C52 H52 0.9300
C53 C58 1.401(9)
C53 C54 1.407(10)
C54 C55 1.398(10)
C54 H54 0.9300
C55 C56 1.409(11)
C55 H55 0.9300
C56 C57 1.376(10)
C57 C58 1.426(10)
C57 H57 0.9300
C58 H58 0.9300
C59 C60 1.420(10)
C59 C64 1.429(10)
C60 C61 1.397(10)
C60 H60 0.9300
C61 C62 1.423(11)
C61 H61 0.9300
C62 C63 1.390(11)
C62 H62 0.9300
C63 C64 1.396(10)
C63 H63 0.9300
C64 H64 0.9300
C65 C66 1.358(11)
C65 C70 1.410(12)
C66 C67 1.416(14)
C66 H66 0.9300
C67 C68 1.358(15)
C67 H67 0.9300
C68 C69 1.353(15)
C68 H68 0.9300
C69 C70 1.408(12)
C69 H69 0.9300
C70 H70 0.9300
C71 C76 1.344(14)
C71 C72 1.405(13)
C72 C73 1.456(17)
C72 H72 0.9300
C73 C74 1.320(16)
C73 H73 0.9300
C74 C75 1.277(17)
C74 H74 0.9300
C75 C76 1.469(17)
C75 H75 0.9300
C76 H76 0.9300

loop_
_geom_torsion_atom_site_label_1
_geom_torsion_atom_site_label_2
_geom_torsion_atom_site_label_3
_geom_torsion_atom_site_label_4
_geom_torsion
C9 C1 C2 C5 -11.2(11)
C15 C1 C2 C5 168.1(6)
C9 C1 C2 C3 168.2(7)
C15 C1 C2 C3 -12.5(11)
C1 C2 C3 C4 -86.2(8)
C5 C2 C3 C4 93.1(8)
C2 C3 C4 Se1 177.7(5)
C33 Se1 C4 C3 -113.9(6)
C1 C2 C5 C6 171.6(7)
C3 C2 C5 C6 -7.7(12)
C2 C5 C6 C7 -4.5(13)
C2 C5 C6 C21 175.2(7)
C5 C6 C7 C8 167(7)
C21 C6 C7 C8 -13(8)
C6 C7 C8 C27 -85(13)
C2 C1 C9 C10 -50.1(10)
C15 C1 C9 C10 130.5(7)
C2 C1 C9 C14 132.0(7)
C15 C1 C9 C14 -47.3(9)
C14 C9 C10 C11 -0.5(11)
C1 C9 C10 C11 -178.4(6)
C9 C10 C11 C12 -0.5(11)
C10 C11 C12 C13 0.5(11)
C10 C11 C12 Cl1 -179.8(5)
C11 C12 C13 C14 0.4(11)
Cl1 C12 C13 C14 -179.3(5)
C12 C13 C14 C9 -1.3(11)
C10 C9 C14 C13 1.4(10)
C1 C9 C14 C13 179.3(6)
C2 C1 C15 C20 -57.0(10)
C9 C1 C15 C20 122.3(7)
C2 C1 C15 C16 123.6(8)
C9 C1 C15 C16 -57.1(9)
C20 C15 C16 C17 0.2(10)
C1 C15 C16 C17 179.6(6)
C15 C16 C17 C18 1.6(11)
C16 C17 C18 C19 -3.0(12)
C16 C17 C18 Cl2 179.5(6)
C17 C18 C19 C20 2.6(12)
Cl2 C18 C19 C20 -179.9(6)
C18 C19 C20 C15 -0.8(12)
C16 C15 C20 C19 -0.6(11)
C1 C15 C20 C19 180.0(7)
C5 C6 C21 C22 130.9(7)
C7 C6 C21 C22 -49.4(9)
C5 C6 C21 C26 -51.4(10)
C7 C6 C21 C26 128.3(7)
C26 C21 C22 C23 4.4(11)
C6 C21 C22 C23 -177.9(7)
C21 C22 C23 C24 -4.2(12)
C22 C23 C24 C25 2.1(13)
C23 C24 C25 C26 -0.3(13)
C22 C21 C26 C25 -2.6(11)
C6 C21 C26 C25 179.7(6)
C24 C25 C26 C21 0.6(12)
C7 C8 C27 C32 73(10)
C7 C8 C27 C28 -120(9)
C32 C27 C28 C29 -8.8(16)
C8 C27 C28 C29 -177.0(10)
C27 C28 C29 C30 -1(2)
C28 C29 C30 C31 6(2)
C29 C30 C31 C32 -2.4(18)
C28 C27 C32 C31 13.3(15)
C8 C27 C32 C31 -179.3(8)
C30 C31 C32 C27 -7.7(15)
C4 Se1 C33 C34 57.5(10)
C4 Se1 C33 C38 -120.7(8)
C38 C33 C34 C35 -3.1(17)
Se1 C33 C34 C35 178.7(9)
C33 C34 C35 C36 -2(2)
C34 C35 C36 C37 4(3)
C35 C36 C37 C38 -1(2)
C34 C33 C38 C37 6.6(17)
Se1 C33 C38 C37 -175.1(9)
C36 C37 C38 C33 -5(2)
C47 C39 C40 C43 11.1(11)
C53 C39 C40 C43 -172.0(7)
C47 C39 C40 C41 -167.8(7)
C53 C39 C40 C41 9.1(12)
C39 C40 C41 C42 88.1(9)
C43 C40 C41 C42 -90.8(9)
C40 C41 C42 Se2 176.4(5)
C71 Se2 C42 C41 82.9(7)
C39 C40 C43 C44 -169.8(8)
C41 C40 C43 C44 9.1(13)
C40 C43 C44 C45 5.2(14)
C40 C43 C44 C59 -179.7(7)
C43 C44 C45 C46 -173(8)
C59 C44 C45 C46 12(9)
C44 C45 C46 C65 155(99)
C40 C39 C47 C52 49.7(10)
C53 C39 C47 C52 -127.5(7)
C40 C39 C47 C48 -133.1(8)
C53 C39 C47 C48 49.7(9)
C52 C47 C48 C49 -3.9(11)
C39 C47 C48 C49 178.7(7)
C47 C48 C49 C50 3.9(12)
C48 C49 C50 C51 -2.2(12)
C48 C49 C50 Cl3 -179.8(6)
C49 C50 C51 C52 0.7(12)
Cl3 C50 C51 C52 178.3(6)
C48 C47 C52 C51 2.5(11)
C39 C47 C52 C51 179.8(7)
C50 C51 C52 C47 -0.9(11)
C40 C39 C53 C58 -126.1(8)
C47 C39 C53 C58 51.1(10)
C40 C39 C53 C54 56.9(11)
C47 C39 C53 C54 -126.0(8)
C58 C53 C54 C55 2.9(12)
C39 C53 C54 C55 180.0(8)
C53 C54 C55 C56 1.2(14)
C54 C55 C56 C57 -4.2(14)
C54 C55 C56 Cl4 179.9(7)
C55 C56 C57 C58 2.8(14)
Cl4 C56 C57 C58 178.8(6)
C54 C53 C58 C57 -4.2(12)
C39 C53 C58 C57 178.6(7)
C56 C57 C58 C53 1.5(13)
C43 C44 C59 C60 32.4(10)
C45 C44 C59 C60 -152.0(7)
C43 C44 C59 C64 -142.6(7)
C45 C44 C59 C64 33.0(10)
C64 C59 C60 C61 0.6(11)
C44 C59 C60 C61 -174.6(7)
C59 C60 C61 C62 -0.4(13)
C60 C61 C62 C63 0.0(13)
C61 C62 C63 C64 0.1(13)
C62 C63 C64 C59 0.2(12)
C60 C59 C64 C63 -0.6(11)
C44 C59 C64 C63 174.7(7)
C45 C46 C65 C66 -112(100)
C45 C46 C65 C70 70(100)
C70 C65 C66 C67 -3.5(15)
C46 C65 C66 C67 178.0(9)
C65 C66 C67 C68 3(2)
C66 C67 C68 C69 -2(2)
C67 C68 C69 C70 1(2)
C68 C69 C70 C65 -1.4(17)
C66 C65 C70 C69 2.6(14)
C46 C65 C70 C69 -178.8(8)
C42 Se2 C71 C76 28.1(11)
C42 Se2 C71 C72 -155.3(9)
C76 C71 C72 C73 3.2(18)
Se2 C71 C72 C73 -173.7(9)
C71 C72 C73 C74 -10(2)
C72 C73 C74 C75 13(3)
C73 C74 C75 C76 -7(3)
C72 C71 C76 C75 2(2)
Se2 C71 C76 C75 178.3(10)
C74 C75 C76 C71 0(2)

loop_
_cod_related_entry_id
_cod_related_entry_code
_cod_related_entry_database
1 30651735 ChemSpider
